data_4132461
loop_
_publ_author_name
'Messina, Marco S.'
'Stauber, Julia M.'
'Waddington, Mary A.'
'Rheingold, Arnold L.'
'Maynard, Heather D.'
'Spokoyny, Alexander M.'

_publ_section_title
;
 Organometallic Gold(III) Reagents for Cysteine Arylation.
;
_journal_issue 23
_journal_name_full 'Journal of the American Chemical Society'
_journal_page_first 7065
_journal_page_last 7069
_journal_paper_doi 10.1021/jacs.8b04115
_journal_volume 140
_journal_year 2018
_chemical_formula_moiety 'C35 H44 Au Cl0.86 F3 I0.14 N P, F6 Sb'
_chemical_formula_sum 'C35 H44 Au Cl0.86 F9 I0.14 N P Sb'
_chemical_formula_weight 1047.65
_space_group_crystal_system triclinic
_space_group_IT_number 2
_space_group_name_Hall '-P 1'
_space_group_name_H-M_alt 'P -1'
_atom_sites_solution_hydrogens geom
_audit_creation_date 2017-12-27
_audit_creation_method
;
Olex2 1.2
(compiled 2017.08.10 svn.r3458 for OlexSys, GUI svn.r5381)
;
_cell_angle_alpha 108.9020(10)
_cell_angle_beta 99.9440(10)
_cell_angle_gamma 100.4260(10)
_cell_formula_units_Z 2
_cell_length_a 10.2214(4)
_cell_length_b 11.5151(4)
_cell_length_c 16.2248(6)
_cell_measurement_reflns_used 6377
_cell_measurement_temperature 100
_cell_measurement_theta_max 27.52
_cell_measurement_theta_min 2.46
_cell_volume 1721.07(11)
_computing_cell_refinement 'SAINT v8.34A (Bruker, 2013)'
_computing_data_collection 'APEX2 v2013.6-2 (Bruker, 2013)'
_computing_data_reduction 'SAINT V8.38A (?, 2016)'
_computing_molecular_graphics 'Olex2 (Dolomanov et al., 2009)'
_computing_publication_material 'Olex2 (Dolomanov et al., 2009)'
_computing_structure_refinement 'XL (Sheldrick, 2008)'
_computing_structure_solution 'XT (Sheldrick, 2008)'
_diffrn_ambient_temperature 100.0
_diffrn_detector_area_resol_mean 8.0
_diffrn_detector_type 'CCD Area Detector'
_diffrn_measured_fraction_theta_full 0.999
_diffrn_measured_fraction_theta_max 0.997
_diffrn_measurement_device 'Kappa Four-Circle Diffractometer'
_diffrn_measurement_device_type 'Bruker APEX-II CCD'
_diffrn_measurement_method '\f and \w scans'
_diffrn_radiation_type MoK\a
_diffrn_radiation_wavelength 0.71073
_diffrn_reflns_av_R_equivalents 0.0402
_diffrn_reflns_av_unetI/netI 0.0532
_diffrn_reflns_Laue_measured_fraction_full 0.999
_diffrn_reflns_Laue_measured_fraction_max 0.997
_diffrn_reflns_limit_h_max 13
_diffrn_reflns_limit_h_min -12
_diffrn_reflns_limit_k_max 15
_diffrn_reflns_limit_k_min -15
_diffrn_reflns_limit_l_max 21
_diffrn_reflns_limit_l_min -21
_diffrn_reflns_number 23765
_diffrn_reflns_point_group_measured_fraction_full 0.999
_diffrn_reflns_point_group_measured_fraction_max 0.997
_diffrn_reflns_theta_full 25.242
_diffrn_reflns_theta_max 28.267
_diffrn_reflns_theta_min 1.916
_diffrn_standards_number 0
_exptl_absorpt_coefficient_mu 5.358
_exptl_absorpt_correction_T_max 0.5633
_exptl_absorpt_correction_T_min 0.4649
_exptl_absorpt_correction_type multi-scan
_exptl_absorpt_process_details
'SADABS-2016/2 (Bruker,2016/2) was used for absorption correction. wR2(int) was 0.0568 before and 0.0400 after correction. The Ratio of minimum to maximum transmission is 0.8253. The \l/2 correction factor is Not present.'
_exptl_crystal_colour colourless
_exptl_crystal_colour_primary colourless
_exptl_crystal_density_diffrn 2.022
_exptl_crystal_description block
_exptl_crystal_F_000 1018
_exptl_crystal_size_max 0.3
_exptl_crystal_size_mid 0.27
_exptl_crystal_size_min 0.21
_refine_diff_density_max 2.688
_refine_diff_density_min -1.864
_refine_diff_density_rms 0.162
_refine_ls_extinction_method none
_refine_ls_goodness_of_fit_ref 1.035
_refine_ls_hydrogen_treatment constr
_refine_ls_matrix_type full
_refine_ls_number_parameters 436
_refine_ls_number_reflns 8525
_refine_ls_number_restraints 0
_refine_ls_restrained_S_all 1.035
_refine_ls_R_factor_all 0.0459
_refine_ls_R_factor_gt 0.0326
_refine_ls_shift/su_max 0.002
_refine_ls_shift/su_mean 0.000
_refine_ls_structure_factor_coef Fsqd
_refine_ls_weighting_details 'w=1/[\s^2^(Fo^2^)+(0.0209P)^2^+2.4523P] where P=(Fo^2^+2Fc^2^)/3'
_refine_ls_weighting_scheme calc
_refine_ls_wR_factor_gt 0.0604
_refine_ls_wR_factor_ref 0.0644
_reflns_Friedel_coverage 0.000
_reflns_number_gt 7134
_reflns_number_total 8525
_reflns_threshold_expression 'I > 2\s(I)'
_cod_data_source_file ja8b04115_si_001.cif
_cod_data_source_block spok87_0m_a
_cod_database_code 4132461
_shelx_shelxl_version_number 2014/7
_shelx_space_group_comment
;
The symmetry employed for this shelxl refinement is uniquely defined
by the following loop, which should always be used as a source of
symmetry information in preference to the above space-group names.
They are only intended as comments.
;
_shelx_estimated_absorpt_t_max 0.399
_shelx_estimated_absorpt_t_min 0.296
_olex2_refinement_description
;
1. Fixed Uiso
 At 1.2 times of:
  All C(H) groups, All C(H,H) groups
 At 1.5 times of:
  All C(H,H,H) groups
2. Uiso/Uaniso restraints and constraints
Uanis(I1) = Uanis(Cl1)
Uanis(Au1) = Uanis(Cl1)
Uanis(C1) = Uanis(C6)
3. Others
 Sof(I1)=1-FVAR(1)
 Sof(Cl1)=FVAR(1)
4.a Ternary CH refined with riding coordinates:
 C24(H24), C30(H30), C19(H19), C28(H28), C21(H21), C32(H32)
4.b Secondary CH2 refined with riding coordinates:
 C27(H27A,H27B), C34(H34A,H34B), C16(H16A,H16B), C22(H22A,H22B), C18(H18A,
 H18B), C35(H35A,H35B), C25(H25A,H25B), C31(H31A,H31B), C29(H29A,H29B),
 C20(H20A,H20B), C33(H33A,H33B), C23(H23A,H23B)
4.c Aromatic/amide H refined with riding coordinates:
 C12(H12), C6(H6), C13(H13), C11(H11), C5(H5), C2(H2), C3(H3), C10(H10)
4.d Idealised Me refined as rotating group:
 C7(H7A,H7B,H7C), C8(H8A,H8B,H8C)
;
_olex2_submission_special_instructions 'No special instructions were received'

loop_
_space_group_symop_operation_xyz
'x, y, z'
'-x, -y, -z'

loop_
_atom_site_label
_atom_site_type_symbol
_atom_site_fract_x
_atom_site_fract_y
_atom_site_fract_z
_atom_site_U_iso_or_equiv
_atom_site_adp_type
_atom_site_occupancy
_atom_site_site_symmetry_order
_atom_site_calc_flag
_atom_site_refinement_flags_posn
_atom_site_refinement_flags_occupancy
_atom_site_disorder_assembly
_atom_site_disorder_group
Au1 Au 0.61019(2) 0.65603(2) 0.72096(2) 0.01062(5) Uani 1 1 d . . . .
Sb1 Sb 0.63956(3) 1.19756(3) 0.89247(2) 0.01500(7) Uani 1 1 d . . . .
Cl1 Cl 0.3712(2) 0.63825(18) 0.67133(13) 0.01062(5) Uani 0.8595(12) 1 d . P A 1
P1 P 0.83660(11) 0.64819(10) 0.76727(7) 0.0095(2) Uani 1 1 d . . . .
F6 F 0.7311(3) 1.3222(3) 0.85633(18) 0.0277(6) Uani 1 1 d . . . .
F5 F 0.7111(3) 1.3094(3) 1.01286(17) 0.0271(6) Uani 1 1 d . . . .
F4 F 0.5495(3) 1.0762(3) 0.9309(2) 0.0341(7) Uani 1 1 d . . . .
F8 F 0.4860(3) 1.2657(3) 0.88785(18) 0.0263(6) Uani 1 1 d . . . .
F3 F 0.6033(3) 0.9529(3) 0.41183(19) 0.0330(7) Uani 1 1 d . . . .
F9 F 0.7936(3) 1.1320(3) 0.9000(2) 0.0356(7) Uani 1 1 d . . . .
F7 F 0.5712(3) 1.0895(3) 0.77250(19) 0.0408(8) Uani 1 1 d . . . .
F1 F 0.8059(3) 0.9275(3) 0.4309(2) 0.0434(9) Uani 1 1 d . . . .
N1 N 0.5807(4) 0.6279(3) 0.8437(2) 0.0131(7) Uani 1 1 d . . . .
F2 F 0.6408(5) 0.7801(3) 0.3307(2) 0.0598(12) Uani 1 1 d . . . .
C1 C 0.6259(4) 0.7107(4) 0.6154(3) 0.0127(6) Uani 1 1 d . . . .
C15 C 0.9728(4) 0.7935(4) 0.7853(3) 0.0107(8) Uani 1 1 d . . . .
C12 C 0.9416(5) 0.6292(4) 1.0188(3) 0.0147(9) Uani 1 1 d . . . .
H12 H 1.0222 0.6319 1.0593 0.018 Uiso 1 1 calc R . . .
C4 C 0.6490(4) 0.8096(4) 0.4822(3) 0.0158(9) Uani 1 1 d . . . .
C27 C 0.9059(5) 0.5024(4) 0.6115(3) 0.0139(9) Uani 1 1 d . . . .
H27A H 0.8378 0.5319 0.5775 0.017 Uiso 1 1 calc R . . .
H27B H 0.9960 0.5646 0.6295 0.017 Uiso 1 1 calc R . . .
C26 C 0.8623(4) 0.4934(4) 0.6963(3) 0.0103(8) Uani 1 1 d . . . .
C6 C 0.6355(4) 0.6330(4) 0.5321(3) 0.0127(6) Uani 1 1 d . . . .
H6 H 0.6341 0.5465 0.5207 0.015 Uiso 1 1 calc R . . .
C34 C 0.9730(4) 0.4501(4) 0.7489(3) 0.0139(9) Uani 1 1 d . . . .
H34A H 1.0624 0.5138 0.7682 0.017 Uiso 1 1 calc R . . .
H34B H 0.9468 0.4426 0.8033 0.017 Uiso 1 1 calc R . . .
C13 C 0.9489(4) 0.6389(4) 0.9365(3) 0.0131(9) Uani 1 1 d . . . .
H13 H 1.0343 0.6466 0.9205 0.016 Uiso 1 1 calc R . . .
C11 C 0.8181(5) 0.6157(4) 1.0417(3) 0.0181(10) Uani 1 1 d . . . .
H11 H 0.8131 0.6069 1.0974 0.022 Uiso 1 1 calc R . . .
C5 C 0.6471(4) 0.6825(4) 0.4659(3) 0.0135(9) Uani 1 1 d . . . .
H5 H 0.6538 0.6297 0.4089 0.016 Uiso 1 1 calc R . . .
C16 C 0.9471(5) 0.9046(4) 0.8606(3) 0.0137(9) Uani 1 1 d . . . .
H16A H 0.8532 0.9138 0.8421 0.016 Uiso 1 1 calc R . . .
H16B H 0.9549 0.8863 0.9165 0.016 Uiso 1 1 calc R . . .
C22 C 1.1203(4) 0.7807(4) 0.8136(3) 0.0146(9) Uani 1 1 d . . . .
H22A H 1.1311 0.7597 0.8685 0.017 Uiso 1 1 calc R . . .
H22B H 1.1375 0.7113 0.7651 0.017 Uiso 1 1 calc R . . .
C24 C 1.0528(5) 1.0281(4) 0.8777(3) 0.0159(9) Uani 1 1 d . . . .
H24 H 1.0367 1.0992 0.9266 0.019 Uiso 1 1 calc R . . .
C9 C 0.7075(4) 0.6265(4) 0.9019(3) 0.0122(8) Uani 1 1 d . . . .
C18 C 1.0387(5) 1.0581(4) 0.7918(3) 0.0169(9) Uani 1 1 d . . . .
H18A H 1.1054 1.1389 0.8032 0.020 Uiso 1 1 calc R . . .
H18B H 0.9451 1.0675 0.7728 0.020 Uiso 1 1 calc R . . .
C2 C 0.6210(4) 0.8358(4) 0.6299(3) 0.0170(9) Uani 1 1 d . . . .
H2 H 0.6091 0.8874 0.6857 0.020 Uiso 1 1 calc R . . .
C30 C 0.9863(4) 0.3201(4) 0.6877(3) 0.0160(9) Uani 1 1 d . . . .
H30 H 1.0587 0.2933 0.7218 0.019 Uiso 1 1 calc R . . .
C3 C 0.6333(4) 0.8852(4) 0.5642(3) 0.0165(9) Uani 1 1 d . . . .
H3 H 0.6312 0.9708 0.5749 0.020 Uiso 1 1 calc R . . .
C19 C 1.0658(5) 0.9500(4) 0.7174(3) 0.0163(9) Uani 1 1 d . . . .
H19 H 1.0564 0.9697 0.6613 0.020 Uiso 1 1 calc R . . .
C10 C 0.7012(5) 0.6148(4) 0.9841(3) 0.0173(9) Uani 1 1 d . . . .
H10 H 0.6162 0.6061 1.0005 0.021 Uiso 1 1 calc R . . .
C28 C 0.9159(5) 0.3722(4) 0.5520(3) 0.0197(10) Uani 1 1 d . . . .
H28 H 0.9413 0.3783 0.4964 0.024 Uiso 1 1 calc R . . .
C21 C 1.2245(5) 0.9068(4) 0.8319(3) 0.0174(9) Uani 1 1 d . . . .
H21 H 1.3196 0.8985 0.8512 0.021 Uiso 1 1 calc R . . .
C35 C 0.7775(5) 0.2744(4) 0.5253(3) 0.0212(10) Uani 1 1 d . . . .
H35A H 0.7058 0.3013 0.4920 0.025 Uiso 1 1 calc R . . .
H35B H 0.7840 0.1910 0.4853 0.025 Uiso 1 1 calc R . . .
C14 C 0.8305(4) 0.6373(4) 0.8769(3) 0.0108(8) Uani 1 1 d . . . .
C25 C 0.9607(4) 0.8257(4) 0.6988(3) 0.0138(9) Uani 1 1 d . . . .
H25A H 0.9770 0.7561 0.6500 0.017 Uiso 1 1 calc R . . .
H25B H 0.8668 0.8341 0.6789 0.017 Uiso 1 1 calc R . . .
C31 C 0.8505(4) 0.2215(4) 0.6609(3) 0.0147(9) Uani 1 1 d . . . .
H31A H 0.8252 0.2133 0.7154 0.018 Uiso 1 1 calc R . . .
H31B H 0.8592 0.1380 0.6228 0.018 Uiso 1 1 calc R . . .
C29 C 1.0284(5) 0.3328(4) 0.6044(3) 0.0216(10) Uani 1 1 d . . . .
H29A H 1.0402 0.2508 0.5661 0.026 Uiso 1 1 calc R . . .
H29B H 1.1168 0.3975 0.6227 0.026 Uiso 1 1 calc R . . .
C017 C 0.6733(5) 0.8661(4) 0.4129(3) 0.0222(10) Uani 1 1 d . . . .
C7 C 0.4705(5) 0.5111(4) 0.8243(3) 0.0226(10) Uani 1 1 d . . . .
H7A H 0.3893 0.5095 0.7813 0.034 Uiso 1 1 calc GR . . .
H7B H 0.4462 0.5114 0.8802 0.034 Uiso 1 1 calc GR . . .
H7C H 0.5036 0.4359 0.7986 0.034 Uiso 1 1 calc GR . . .
C20 C 1.2113(5) 0.9372(4) 0.7461(3) 0.0184(10) Uani 1 1 d . . . .
H20A H 1.2791 1.0173 0.7574 0.022 Uiso 1 1 calc R . . .
H20B H 1.2297 0.8684 0.6977 0.022 Uiso 1 1 calc R . . .
C32 C 0.7384(5) 0.2620(4) 0.6089(3) 0.0168(9) Uani 1 1 d . . . .
H32 H 0.6487 0.1974 0.5911 0.020 Uiso 1 1 calc R . . .
C33 C 0.7249(4) 0.3924(4) 0.6682(3) 0.0139(9) Uani 1 1 d . . . .
H33A H 0.6525 0.4181 0.6345 0.017 Uiso 1 1 calc R . . .
H33B H 0.6976 0.3860 0.7225 0.017 Uiso 1 1 calc R . . .
C23 C 1.1979(5) 1.0133(4) 0.9064(3) 0.0177(10) Uani 1 1 d . . . .
H23A H 1.2663 1.0938 0.9194 0.021 Uiso 1 1 calc R . . .
H23B H 1.2075 0.9938 0.9620 0.021 Uiso 1 1 calc R . . .
C8 C 0.5364(5) 0.7447(4) 0.8925(3) 0.0209(10) Uani 1 1 d . . . .
H8A H 0.6066 0.8210 0.9016 0.031 Uiso 1 1 calc GR . . .
H8B H 0.5248 0.7435 0.9510 0.031 Uiso 1 1 calc GR . . .
H8C H 0.4491 0.7451 0.8565 0.031 Uiso 1 1 calc GR . . .
I1 I 0.3551(3) 0.6512(3) 0.6725(2) 0.01062(5) Uani 0.1405(12) 1 d . P A 2

loop_
_atom_site_aniso_label
_atom_site_aniso_U_11
_atom_site_aniso_U_22
_atom_site_aniso_U_33
_atom_site_aniso_U_23
_atom_site_aniso_U_13
_atom_site_aniso_U_12
Au1 0.01101(9) 0.01019(8) 0.01192(7) 0.00423(6) 0.00393(6) 0.00439(6)
Sb1 0.01251(16) 0.01417(15) 0.01867(14) 0.00472(12) 0.00606(11) 0.00459(12)
Cl1 0.01101(9) 0.01019(8) 0.01192(7) 0.00423(6) 0.00393(6) 0.00439(6)
P1 0.0106(6) 0.0090(5) 0.0099(5) 0.0042(4) 0.0037(4) 0.0024(4)
F6 0.0327(17) 0.0277(16) 0.0306(15) 0.0169(13) 0.0163(13) 0.0072(14)
F5 0.0282(17) 0.0310(16) 0.0173(13) 0.0059(12) 0.0056(12) 0.0013(13)
F4 0.0254(17) 0.0266(16) 0.055(2) 0.0228(15) 0.0120(14) 0.0017(14)
F8 0.0216(15) 0.0356(16) 0.0287(14) 0.0128(13) 0.0105(12) 0.0180(13)
F3 0.0376(19) 0.0367(17) 0.0390(17) 0.0279(15) 0.0117(14) 0.0159(15)
F9 0.0227(17) 0.0300(17) 0.060(2) 0.0176(15) 0.0146(15) 0.0150(14)
F7 0.038(2) 0.0407(19) 0.0253(15) -0.0099(14) 0.0059(14) 0.0090(16)
F1 0.0318(19) 0.057(2) 0.066(2) 0.0484(19) 0.0250(17) 0.0119(17)
N1 0.0117(19) 0.0145(18) 0.0163(17) 0.0069(14) 0.0066(14) 0.0054(15)
F2 0.127(4) 0.0331(19) 0.0203(16) 0.0151(14) 0.0185(19) 0.012(2)
C1 0.0069(15) 0.0130(15) 0.0175(14) 0.0058(12) 0.0034(11) -0.0003(12)
C15 0.013(2) 0.008(2) 0.0120(18) 0.0055(16) 0.0049(16) 0.0009(17)
C12 0.023(3) 0.0059(19) 0.0110(19) 0.0019(16) -0.0025(17) 0.0016(18)
C4 0.010(2) 0.018(2) 0.019(2) 0.0100(18) 0.0021(17) -0.0006(19)
C27 0.018(2) 0.015(2) 0.0117(19) 0.0063(17) 0.0070(17) 0.0073(19)
C26 0.012(2) 0.0085(19) 0.0112(18) 0.0030(15) 0.0050(15) 0.0021(17)
C6 0.0069(15) 0.0130(15) 0.0175(14) 0.0058(12) 0.0034(11) -0.0003(12)
C34 0.015(2) 0.012(2) 0.015(2) 0.0045(17) 0.0035(17) 0.0039(18)
C13 0.014(2) 0.010(2) 0.0134(19) 0.0031(16) 0.0035(16) 0.0005(18)
C11 0.030(3) 0.016(2) 0.0093(19) 0.0052(17) 0.0075(18) 0.005(2)
C5 0.011(2) 0.016(2) 0.0128(19) 0.0043(17) 0.0029(16) 0.0030(18)
C16 0.019(2) 0.010(2) 0.0141(19) 0.0049(16) 0.0062(17) 0.0044(18)
C22 0.012(2) 0.012(2) 0.020(2) 0.0066(17) 0.0048(17) 0.0035(18)
C24 0.024(3) 0.006(2) 0.016(2) 0.0002(16) 0.0082(18) 0.0033(18)
C9 0.012(2) 0.0068(19) 0.017(2) 0.0032(16) 0.0041(16) 0.0017(17)
C18 0.014(2) 0.013(2) 0.025(2) 0.0109(18) 0.0019(18) 0.0011(19)
C2 0.017(2) 0.017(2) 0.013(2) 0.0010(17) 0.0022(17) 0.0041(19)
C30 0.013(2) 0.017(2) 0.019(2) 0.0051(18) 0.0038(17) 0.0074(19)
C3 0.015(2) 0.010(2) 0.025(2) 0.0082(18) 0.0014(18) 0.0033(18)
C19 0.018(2) 0.015(2) 0.016(2) 0.0108(18) 0.0042(18) -0.0016(19)
C10 0.024(3) 0.017(2) 0.015(2) 0.0074(18) 0.0105(18) 0.007(2)
C28 0.034(3) 0.016(2) 0.014(2) 0.0059(18) 0.0132(19) 0.011(2)
C21 0.010(2) 0.018(2) 0.024(2) 0.0108(19) 0.0027(18) 0.0017(19)
C35 0.028(3) 0.012(2) 0.018(2) 0.0010(18) -0.0013(19) 0.005(2)
C14 0.016(2) 0.0052(19) 0.0130(19) 0.0045(15) 0.0076(16) 0.0021(17)
C25 0.017(2) 0.012(2) 0.0126(19) 0.0073(17) 0.0043(17) -0.0006(18)
C31 0.016(2) 0.010(2) 0.019(2) 0.0063(17) 0.0064(17) 0.0041(18)
C29 0.026(3) 0.013(2) 0.031(3) 0.0068(19) 0.018(2) 0.010(2)
C017 0.026(3) 0.021(2) 0.024(2) 0.011(2) 0.010(2) 0.005(2)
C7 0.021(3) 0.023(3) 0.027(2) 0.015(2) 0.006(2) 0.002(2)
C20 0.016(2) 0.013(2) 0.027(2) 0.0093(19) 0.0111(19) -0.0035(19)
C32 0.015(2) 0.008(2) 0.022(2) 0.0018(17) 0.0003(18) 0.0006(18)
C33 0.012(2) 0.011(2) 0.018(2) 0.0036(17) 0.0055(17) 0.0010(18)
C23 0.021(3) 0.009(2) 0.019(2) 0.0049(17) -0.0015(18) -0.0016(19)
C8 0.024(3) 0.025(3) 0.016(2) 0.0052(19) 0.0099(19) 0.012(2)
I1 0.01101(9) 0.01019(8) 0.01192(7) 0.00423(6) 0.00393(6) 0.00439(6)

loop_
_atom_type_symbol
_atom_type_description
_atom_type_scat_dispersion_real
_atom_type_scat_dispersion_imag
_atom_type_scat_source
C C 0.0033 0.0016 'International Tables Vol C Tables 4.2.6.8 and 6.1.1.4'
H H 0.0000 0.0000 'International Tables Vol C Tables 4.2.6.8 and 6.1.1.4'
Au Au -2.0133 8.8022 'International Tables Vol C Tables 4.2.6.8 and 6.1.1.4'
Cl Cl 0.1484 0.1585 'International Tables Vol C Tables 4.2.6.8 and 6.1.1.4'
F F 0.0171 0.0103 'International Tables Vol C Tables 4.2.6.8 and 6.1.1.4'
I I -0.4742 1.8119 'International Tables Vol C Tables 4.2.6.8 and 6.1.1.4'
N N 0.0061 0.0033 'International Tables Vol C Tables 4.2.6.8 and 6.1.1.4'
P P 0.1023 0.0942 'International Tables Vol C Tables 4.2.6.8 and 6.1.1.4'
Sb Sb -0.5866 1.5461 'International Tables Vol C Tables 4.2.6.8 and 6.1.1.4'

loop_
_geom_angle_atom_site_label_1
_geom_angle_atom_site_label_2
_geom_angle_atom_site_label_3
_geom_angle
P1 Au1 Cl1 173.24(5)
P1 Au1 I1 176.10(8)
N1 Au1 Cl1 91.21(10)
N1 Au1 P1 86.18(9)
N1 Au1 I1 91.11(12)
C1 Au1 Cl1 84.15(12)
C1 Au1 P1 99.40(12)
C1 Au1 N1 169.71(14)
C1 Au1 I1 83.70(14)
F6 Sb1 F5 88.81(12)
F4 Sb1 F6 178.78(13)
F4 Sb1 F5 89.99(13)
F4 Sb1 F8 90.03(13)
F8 Sb1 F6 89.77(12)
F8 Sb1 F5 89.15(12)
F9 Sb1 F6 90.36(13)
F9 Sb1 F5 89.51(13)
F9 Sb1 F4 89.81(13)
F9 Sb1 F8 178.65(13)
F7 Sb1 F6 89.90(14)
F7 Sb1 F5 178.70(14)
F7 Sb1 F4 91.30(15)
F7 Sb1 F8 90.99(13)
F7 Sb1 F9 90.35(14)
C15 P1 Au1 115.96(13)
C26 P1 Au1 109.78(13)
C26 P1 C15 115.72(18)
C14 P1 Au1 98.52(14)
C14 P1 C15 108.68(18)
C14 P1 C26 106.34(18)
C9 N1 Au1 113.6(2)
C9 N1 C7 110.2(3)
C9 N1 C8 108.0(3)
C7 N1 Au1 111.8(3)
C7 N1 C8 110.0(3)
C8 N1 Au1 102.9(2)
C6 C1 Au1 125.3(3)
C6 C1 C2 119.8(4)
C2 C1 Au1 114.9(3)
C16 C15 P1 106.5(3)
C16 C15 C25 108.4(3)
C22 C15 P1 113.3(3)
C22 C15 C16 109.7(3)
C22 C15 C25 107.9(3)
C25 C15 P1 111.1(3)
C13 C12 H12 119.9
C11 C12 H12 119.9
C11 C12 C13 120.2(4)
C5 C4 C017 120.3(4)
C3 C4 C5 119.7(4)
C3 C4 C017 120.0(4)
H27A C27 H27B 108.2
C26 C27 H27A 109.7
C26 C27 H27B 109.7
C28 C27 H27A 109.7
C28 C27 H27B 109.7
C28 C27 C26 109.8(3)
C27 C26 P1 111.2(3)
C27 C26 C34 108.2(3)
C34 C26 P1 111.9(3)
C33 C26 P1 107.6(3)
C33 C26 C27 109.6(3)
C33 C26 C34 108.1(3)
C1 C6 H6 120.2
C5 C6 C1 119.6(4)
C5 C6 H6 120.2
C26 C34 H34A 109.8
C26 C34 H34B 109.8
H34A C34 H34B 108.2
C30 C34 C26 109.4(3)
C30 C34 H34A 109.8
C30 C34 H34B 109.8
C12 C13 H13 119.9
C12 C13 C14 120.3(4)
C14 C13 H13 119.9
C12 C11 H11 119.9
C12 C11 C10 120.2(4)
C10 C11 H11 119.9
C4 C5 H5 119.8
C6 C5 C4 120.4(4)
C6 C5 H5 119.8
C15 C16 H16A 109.7
C15 C16 H16B 109.7
H16A C16 H16B 108.2
C24 C16 C15 109.6(3)
C24 C16 H16A 109.7
C24 C16 H16B 109.7
C15 C22 H22A 109.8
C15 C22 H22B 109.8
H22A C22 H22B 108.2
C21 C22 C15 109.5(3)
C21 C22 H22A 109.8
C21 C22 H22B 109.8
C16 C24 H24 109.4
C18 C24 C16 109.8(3)
C18 C24 H24 109.4
C18 C24 C23 109.4(4)
C23 C24 C16 109.5(3)
C23 C24 H24 109.4
C10 C9 N1 118.2(4)
C14 C9 N1 121.5(4)
C14 C9 C10 120.3(4)
C24 C18 H18A 109.8
C24 C18 H18B 109.8
C24 C18 C19 109.3(3)
H18A C18 H18B 108.3
C19 C18 H18A 109.8
C19 C18 H18B 109.8
C1 C2 H2 119.7
C3 C2 C1 120.5(4)
C3 C2 H2 119.7
C34 C30 H30 109.0
C31 C30 C34 109.6(3)
C31 C30 H30 109.0
C31 C30 C29 110.6(4)
C29 C30 C34 109.5(3)
C29 C30 H30 109.0
C4 C3 H3 120.1
C2 C3 C4 119.9(4)
C2 C3 H3 120.1
C18 C19 H19 109.1
C25 C19 C18 109.6(4)
C25 C19 H19 109.1
C20 C19 C18 109.8(3)
C20 C19 H19 109.1
C20 C19 C25 110.2(3)
C11 C10 C9 120.2(4)
C11 C10 H10 119.9
C9 C10 H10 119.9
C27 C28 H28 109.2
C27 C28 C35 110.1(4)
C27 C28 C29 108.4(3)
C35 C28 H28 109.2
C29 C28 H28 109.2
C29 C28 C35 110.5(4)
C22 C21 H21 109.1
C20 C21 C22 109.9(4)
C20 C21 H21 109.1
C23 C21 C22 109.7(4)
C23 C21 H21 109.1
C23 C21 C20 109.9(4)
C28 C35 H35A 109.7
C28 C35 H35B 109.7
H35A C35 H35B 108.2
C32 C35 C28 110.0(4)
C32 C35 H35A 109.7
C32 C35 H35B 109.7
C13 C14 P1 121.3(3)
C9 C14 P1 119.9(3)
C9 C14 C13 118.8(4)
C15 C25 H25A 109.7
C15 C25 H25B 109.7
C19 C25 C15 110.0(3)
C19 C25 H25A 109.7
C19 C25 H25B 109.7
H25A C25 H25B 108.2
C30 C31 H31A 109.8
C30 C31 H31B 109.8
C30 C31 C32 109.4(3)
H31A C31 H31B 108.2
C32 C31 H31A 109.8
C32 C31 H31B 109.8
C30 C29 C28 108.7(4)
C30 C29 H29A 110.0
C30 C29 H29B 110.0
C28 C29 H29A 110.0
C28 C29 H29B 110.0
H29A C29 H29B 108.3
F3 C017 F1 105.3(4)
F3 C017 C4 112.3(4)
F1 C017 C4 111.0(4)
F2 C017 F3 107.8(4)
F2 C017 F1 107.3(4)
F2 C017 C4 112.8(4)
N1 C7 H7A 109.5
N1 C7 H7B 109.5
N1 C7 H7C 109.5
H7A C7 H7B 109.5
H7A C7 H7C 109.5
H7B C7 H7C 109.5
C19 C20 C21 108.6(3)
C19 C20 H20A 110.0
C19 C20 H20B 110.0
C21 C20 H20A 110.0
C21 C20 H20B 110.0
H20A C20 H20B 108.3
C35 C32 C31 109.6(4)
C35 C32 H32 109.7
C35 C32 C33 108.3(3)
C31 C32 H32 109.7
C31 C32 C33 109.8(3)
C33 C32 H32 109.7
C26 C33 C32 110.4(3)
C26 C33 H33A 109.6
C26 C33 H33B 109.6
C32 C33 H33A 109.6
C32 C33 H33B 109.6
H33A C33 H33B 108.1
C24 C23 H23A 109.7
C24 C23 H23B 109.7
C21 C23 C24 109.9(3)
C21 C23 H23A 109.7
C21 C23 H23B 109.7
H23A C23 H23B 108.2
N1 C8 H8A 109.5
N1 C8 H8B 109.5
N1 C8 H8C 109.5
H8A C8 H8B 109.5
H8A C8 H8C 109.5
H8B C8 H8C 109.5

loop_
_geom_bond_atom_site_label_1
_geom_bond_atom_site_label_2
_geom_bond_distance
Au1 Cl1 2.3854(19)
Au1 P1 2.3340(11)
Au1 N1 2.180(3)
Au1 C1 2.028(4)
Au1 I1 2.575(3)
Sb1 F6 1.878(3)
Sb1 F5 1.883(3)
Sb1 F4 1.867(3)
Sb1 F8 1.878(3)
Sb1 F9 1.867(3)
Sb1 F7 1.863(3)
P1 C15 1.877(4)
P1 C26 1.875(4)
P1 C14 1.833(4)
F3 C017 1.333(5)
F1 C017 1.343(6)
N1 C9 1.472(5)
N1 C7 1.494(6)
N1 C8 1.515(5)
F2 C017 1.319(5)
C1 C6 1.390(6)
C1 C2 1.394(6)
C15 C16 1.555(5)
C15 C22 1.546(6)
C15 C25 1.555(5)
C12 H12 0.9500
C12 C13 1.388(6)
C12 C11 1.372(6)
C4 C5 1.397(6)
C4 C3 1.388(6)
C4 C017 1.505(6)
C27 H27A 0.9900
C27 H27B 0.9900
C27 C26 1.546(5)
C27 C28 1.531(6)
C26 C34 1.550(5)
C26 C33 1.542(6)
C6 H6 0.9500
C6 C5 1.381(6)
C34 H34A 0.9900
C34 H34B 0.9900
C34 C30 1.549(5)
C13 H13 0.9500
C13 C14 1.407(6)
C11 H11 0.9500
C11 C10 1.380(6)
C5 H5 0.9500
C16 H16A 0.9900
C16 H16B 0.9900
C16 C24 1.534(6)
C22 H22A 0.9900
C22 H22B 0.9900
C22 C21 1.544(6)
C24 H24 1.0000
C24 C18 1.530(6)
C24 C23 1.533(6)
C9 C10 1.395(6)
C9 C14 1.383(6)
C18 H18A 0.9900
C18 H18B 0.9900
C18 C19 1.533(6)
C2 H2 0.9500
C2 C3 1.374(6)
C30 H30 1.0000
C30 C31 1.519(6)
C30 C29 1.529(6)
C3 H3 0.9500
C19 H19 1.0000
C19 C25 1.531(6)
C19 C20 1.528(6)
C10 H10 0.9500
C28 H28 1.0000
C28 C35 1.534(7)
C28 C29 1.534(6)
C21 H21 1.0000
C21 C20 1.531(6)
C21 C23 1.521(6)
C35 H35A 0.9900
C35 H35B 0.9900
C35 C32 1.520(6)
C25 H25A 0.9900
C25 H25B 0.9900
C31 H31A 0.9900
C31 H31B 0.9900
C31 C32 1.536(6)
C29 H29A 0.9900
C29 H29B 0.9900
C7 H7A 0.9800
C7 H7B 0.9800
C7 H7C 0.9800
C20 H20A 0.9900
C20 H20B 0.9900
C32 H32 1.0000
C32 C33 1.544(5)
C33 H33A 0.9900
C33 H33B 0.9900
C23 H23A 0.9900
C23 H23B 0.9900
C8 H8A 0.9800
C8 H8B 0.9800
C8 H8C 0.9800
